data_7152484
loop_
_publ_author_name
'Cao, Liming'
'Maciejewski, John P.'
'Elzner, Stephan'
'Amantini, David'
'Wipf, Peter'

_publ_section_title
;
 Synthesis of 1,2,4-triazines and the triazinoisoquinolinedione DEF ring
 system of noelaquinone.
;
_journal_issue 30
_journal_name_full 'Organic &amp; biomolecular chemistry'
_journal_page_first 5811
_journal_page_last 5814
_journal_paper_doi 10.1039/c2ob25353d
_journal_volume 10
_journal_year 2012
_chemical_formula_sum 'C11 H9 N3 O2'
_chemical_formula_weight 215.21
_chemical_name_systematic
;
?
;
_space_group_IT_number 19
_symmetry_cell_setting orthorhombic
_symmetry_space_group_name_Hall 'P 2ac 2ab'
_symmetry_space_group_name_H-M 'P 21 21 21'
_atom_sites_solution_hydrogens geom
_atom_sites_solution_primary direct
_atom_sites_solution_secondary difmap
_audit_creation_method SHELXL-97
_cell_angle_alpha 90.00
_cell_angle_beta 90.00
_cell_angle_gamma 90.00
_cell_formula_units_Z 4
_cell_length_a 4.9819(5)
_cell_length_b 6.5576(6)
_cell_length_c 28.039(3)
_cell_measurement_reflns_used 1331
_cell_measurement_temperature 100(2)
_cell_measurement_theta_max 58.106
_cell_measurement_theta_min 3.152
_cell_volume 916.01(16)
_computing_cell_refinement 'Bruker SAINT'
_computing_data_collection 'Bruker APEX2'
_computing_data_reduction 'Bruker SAINT'
_computing_molecular_graphics 'Bruker SHELXTL'
_computing_publication_material 'Bruker SHELXTL'
_computing_structure_refinement 'SHELXL-97 (Sheldrick, 2008)'
_computing_structure_solution 'SHELXS-97 (Sheldrick, 2008)'
_diffrn_ambient_temperature 100(2)
_diffrn_measured_fraction_theta_full 1.000
_diffrn_measured_fraction_theta_max 1.000
_diffrn_measurement_device_type 'Bruker APEX-II CCD'
_diffrn_measurement_method '\f and \w scans'
_diffrn_radiation_monochromator graphite
_diffrn_radiation_source 'fine-focus sealed tube'
_diffrn_radiation_type CuK\a
_diffrn_radiation_wavelength 1.54178
_diffrn_reflns_av_R_equivalents 0.0509
_diffrn_reflns_av_sigmaI/netI 0.0386
_diffrn_reflns_limit_h_max 4
_diffrn_reflns_limit_h_min -5
_diffrn_reflns_limit_k_max 7
_diffrn_reflns_limit_k_min -7
_diffrn_reflns_limit_l_max 29
_diffrn_reflns_limit_l_min -31
_diffrn_reflns_number 4855
_diffrn_reflns_theta_full 58.83
_diffrn_reflns_theta_max 58.83
_diffrn_reflns_theta_min 3.15
_exptl_absorpt_coefficient_mu 0.927
_exptl_absorpt_correction_T_max 0.9926
_exptl_absorpt_correction_T_min 0.8890
_exptl_absorpt_correction_type multi-scan
_exptl_absorpt_process_details 'Bruker Sadabs'
_exptl_crystal_colour yellow
_exptl_crystal_density_diffrn 1.561
_exptl_crystal_density_meas 0
_exptl_crystal_density_method 'not measured'
_exptl_crystal_description needle
_exptl_crystal_F_000 448
_exptl_crystal_size_max 0.13
_exptl_crystal_size_mid 0.01
_exptl_crystal_size_min 0.01
_refine_diff_density_max 0.217
_refine_diff_density_min -0.191
_refine_diff_density_rms 0.047
_refine_ls_extinction_coef 0.0040(12)
_refine_ls_extinction_expression Fc^*^=kFc[1+0.001xFc^2^\l^3^/sin(2\q)]^-1/4^
_refine_ls_extinction_method SHELXL
_refine_ls_goodness_of_fit_ref 1.058
_refine_ls_hydrogen_treatment mixed
_refine_ls_matrix_type full
_refine_ls_number_parameters 150
_refine_ls_number_reflns 823
_refine_ls_number_restraints 0
_refine_ls_restrained_S_all 1.058
_refine_ls_R_factor_all 0.0462
_refine_ls_R_factor_gt 0.0366
_refine_ls_shift/su_max 0.000
_refine_ls_shift/su_mean 0.000
_refine_ls_structure_factor_coef Fsqd
_refine_ls_weighting_details 'calc w=1/[\s^2^(Fo^2^)+(0.0623P)^2^+0.0000P] where P=(Fo^2^+2Fc^2^)/3'
_refine_ls_weighting_scheme calc
_refine_ls_wR_factor_gt 0.0897
_refine_ls_wR_factor_ref 0.0933
_reflns_number_gt 702
_reflns_number_total 823
_reflns_threshold_expression >2sigma(I)
_cod_data_source_file c2ob25353d.txt
_cod_data_source_block liming4b_0m
_cod_original_cell_volume 916.01(15)
_cod_database_code 7152484

loop_
_symmetry_equiv_pos_as_xyz
'x, y, z'
'-x+1/2, -y, z+1/2'
'-x, y+1/2, -z+1/2'
'x+1/2, -y+1/2, -z'

loop_
_atom_site_label
_atom_site_type_symbol
_atom_site_fract_x
_atom_site_fract_y
_atom_site_fract_z
_atom_site_U_iso_or_equiv
_atom_site_adp_type
_atom_site_occupancy
_atom_site_symmetry_multiplicity
_atom_site_calc_flag
_atom_site_refinement_flags
O1 O 0.9803(5) 0.7587(3) 0.17288(8) 0.0302(7) Uani 1 1 d .
N1 N 1.4702(6) 0.7061(4) 0.08004(9) 0.0211(7) Uani 1 1 d .
C1 C 1.1671(7) 0.6900(5) 0.15019(12) 0.0218(8) Uani 1 1 d .
O2 O 1.8126(5) 0.4850(4) 0.07027(8) 0.0264(7) Uani 1 1 d .
C2 C 1.3120(7) 0.5024(5) 0.16471(11) 0.0209(8) Uani 1 1 d .
N2 N 1.5305(6) 0.7922(4) 0.03427(10) 0.0227(7) Uani 1 1 d .
H2N H 1.710(9) 0.744(6) 0.0257(13) 0.047(12) Uiso 1 1 d .
N3 N 1.1443(6) 0.9630(4) 0.09355(10) 0.0243(7) Uani 1 1 d .
C3 C 1.2307(7) 0.3954(5) 0.20508(12) 0.0232(9) Uani 1 1 d .
H3A H 1.0837 0.4432 0.2236 0.028 Uiso 1 1 calc R
C4 C 1.3644(7) 0.2194(5) 0.21825(12) 0.0266(9) Uani 1 1 d .
H4A H 1.3078 0.1451 0.2455 0.032 Uiso 1 1 calc R
C5 C 1.5808(7) 0.1514(5) 0.19159(12) 0.0253(9) Uani 1 1 d .
H5A H 1.6722 0.0305 0.2008 0.030 Uiso 1 1 calc R
C6 C 1.6651(7) 0.2579(5) 0.15168(11) 0.0228(9) Uani 1 1 d .
H6A H 1.8143 0.2108 0.1337 0.027 Uiso 1 1 calc R
C7 C 1.5302(7) 0.4343(5) 0.13807(11) 0.0196(8) Uani 1 1 d .
C8 C 1.6205(7) 0.5407(5) 0.09433(12) 0.0217(9) Uani 1 1 d .
C9 C 1.5262(7) 1.0149(5) 0.03805(12) 0.0237(8) Uani 1 1 d .
H9A H 1.5735 1.0776 0.0070 0.028 Uiso 1 1 calc R
H9B H 1.6572 1.0614 0.0623 0.028 Uiso 1 1 calc R
C10 C 1.2447(7) 1.0752(5) 0.05247(12) 0.0240(9) Uani 1 1 d .
H10A H 1.2422 1.2228 0.0599 0.029 Uiso 1 1 calc R
H10C H 1.1225 1.0522 0.0252 0.029 Uiso 1 1 calc R
C11 C 1.2596(7) 0.7973(5) 0.10543(11) 0.0202(8) Uani 1 1 d .

loop_
_atom_site_aniso_label
_atom_site_aniso_U_11
_atom_site_aniso_U_22
_atom_site_aniso_U_33
_atom_site_aniso_U_23
_atom_site_aniso_U_13
_atom_site_aniso_U_12
O1 0.0300(14) 0.0252(14) 0.0354(14) 0.0000(12) 0.0103(12) 0.0077(14)
N1 0.0243(15) 0.0165(14) 0.0226(15) 0.0017(13) 0.0014(13) 0.0015(14)
C1 0.0224(19) 0.0211(19) 0.0220(18) -0.0071(17) -0.0014(16) -0.0032(16)
O2 0.0265(14) 0.0200(13) 0.0326(14) -0.0006(12) 0.0061(12) 0.0051(12)
C2 0.0221(18) 0.0188(18) 0.0220(18) -0.0045(18) -0.0003(15) -0.0004(17)
N2 0.0263(15) 0.0204(15) 0.0215(15) 0.0012(14) 0.0040(14) 0.0022(15)
N3 0.0253(16) 0.0194(16) 0.0281(16) -0.0017(14) -0.0001(13) 0.0021(15)
C3 0.0207(17) 0.0229(18) 0.026(2) -0.0030(17) 0.0032(16) -0.0007(17)
C4 0.029(2) 0.0235(19) 0.0272(19) 0.0005(18) 0.0008(16) -0.0019(18)
C5 0.0281(18) 0.0206(18) 0.027(2) 0.0009(17) -0.0024(16) -0.0006(17)
C6 0.0237(18) 0.024(2) 0.0209(18) -0.0042(16) 0.0018(15) 0.0022(17)
C7 0.0216(17) 0.0157(17) 0.0214(18) -0.0019(14) 0.0012(15) -0.0022(16)
C8 0.0208(18) 0.0159(18) 0.0284(19) -0.0043(17) -0.0029(17) 0.0003(16)
C9 0.0297(18) 0.0156(17) 0.0259(17) 0.0008(16) -0.0031(17) -0.0025(18)
C10 0.032(2) 0.0146(17) 0.026(2) 0.0009(16) 0.0002(17) 0.0020(18)
C11 0.0203(17) 0.0187(18) 0.0215(17) -0.0055(16) -0.0008(14) -0.0014(17)

loop_
_atom_type_symbol
_atom_type_description
_atom_type_scat_dispersion_real
_atom_type_scat_dispersion_imag
_atom_type_scat_source
C C 0.0181 0.0091 'International Tables Vol C Tables 4.2.6.8 and 6.1.1.4'
H H 0.0000 0.0000 'International Tables Vol C Tables 4.2.6.8 and 6.1.1.4'
N N 0.0311 0.0180 'International Tables Vol C Tables 4.2.6.8 and 6.1.1.4'
O O 0.0492 0.0322 'International Tables Vol C Tables 4.2.6.8 and 6.1.1.4'

loop_
_geom_angle_atom_site_label_1
_geom_angle_atom_site_label_2
_geom_angle_atom_site_label_3
_geom_angle
C8 N1 C11 126.5(3)
C8 N1 N2 117.2(3)
C11 N1 N2 116.3(3)
O1 C1 C2 122.5(3)
O1 C1 C11 119.8(3)
C2 C1 C11 117.8(3)
C7 C2 C3 120.1(3)
C7 C2 C1 119.9(3)
C3 C2 C1 120.0(3)
N1 N2 C9 109.0(3)
N1 N2 H2N 107(2)
C9 N2 H2N 111(2)
C11 N3 C10 118.9(3)
C4 C3 C2 119.8(3)
C4 C3 H3A 120.1
C2 C3 H3A 120.1
C3 C4 C5 120.0(3)
C3 C4 H4A 120.0
C5 C4 H4A 120.0
C6 C5 C4 120.7(3)
C6 C5 H5A 119.7
C4 C5 H5A 119.7
C5 C6 C7 119.6(3)
C5 C6 H6A 120.2
C7 C6 H6A 120.2
C6 C7 C2 119.8(3)
C6 C7 C8 118.2(3)
C2 C7 C8 122.0(3)
O2 C8 N1 119.9(3)
O2 C8 C7 123.5(3)
N1 C8 C7 116.5(3)
N2 C9 C10 107.1(3)
N2 C9 H9A 110.3
C10 C9 H9A 110.3
N2 C9 H9B 110.3
C10 C9 H9B 110.3
H9A C9 H9B 108.6
N3 C10 C9 113.5(3)
N3 C10 H10A 108.9
C9 C10 H10A 108.9
N3 C10 H10C 108.9
C9 C10 H10C 108.9
H10A C10 H10C 107.7
N3 C11 N1 124.6(3)
N3 C11 C1 118.5(3)
N1 C11 C1 116.9(3)

loop_
_geom_bond_atom_site_label_1
_geom_bond_atom_site_label_2
_geom_bond_distance
O1 C1 1.214(4)
N1 C8 1.378(4)
N1 C11 1.402(4)
N1 N2 1.434(4)
C1 C2 1.483(5)
C1 C11 1.511(5)
O2 C8 1.227(4)
C2 C7 1.393(5)
C2 C3 1.392(5)
N2 C9 1.465(4)
N2 H2N 0.98(4)
N3 C11 1.273(4)
N3 C10 1.456(4)
C3 C4 1.383(5)
C3 H3A 0.9500
C4 C5 1.386(5)
C4 H4A 0.9500
C5 C6 1.384(5)
C5 H5A 0.9500
C6 C7 1.391(4)
C6 H6A 0.9500
C7 C8 1.481(5)
C9 C10 1.512(5)
C9 H9A 0.9900
C9 H9B 0.9900
C10 H10A 0.9900
C10 H10C 0.9900

loop_
_geom_hbond_atom_site_label_D
_geom_hbond_atom_site_label_H
_geom_hbond_atom_site_label_A
_geom_hbond_distance_DH
_geom_hbond_distance_HA
_geom_hbond_distance_DA
_geom_hbond_angle_DHA
_geom_hbond_site_symmetry_A
N2 H2N N2 0.98(4) 2.33(4) 3.194(3) 147(3) 4_565
